data_2230359
loop_
_publ_author_name
'Xu, Shuzhi'
'Shao, Wenxin'
'Yu, Miao'
'Gong, Guihua'

_publ_section_title
;
 Diaquabis[4-(4<i>H</i>-1,2,4-triazol-4-yl)benzoato-\k^2^<i>O</i>,<i>O</i>']nickel(II)
;
_journal_coeditor_code HY2427
_journal_issue 6
_journal_name_full 'Acta Crystallographica Section E'
_journal_page_first m728
_journal_paper_doi 10.1107/S1600536811016643
_journal_volume 67
_journal_year 2011
_chemical_formula_iupac '[Ni (C9 H6 N3 O2)2 (H2 O)2]'
_chemical_formula_moiety 'C18 H16 N6 Ni O6'
_chemical_formula_sum 'C18 H16 N6 Ni O6'
_chemical_formula_weight 471.06
_chemical_name_systematic
;
Diaquabis[4-(4<i>H</i>-1,2,4-triazol-4-yl)benzoato-
\k^2^<i>O</i>,<i>O</i>']nickel(II)
;
_space_group_IT_number 15
_symmetry_cell_setting monoclinic
_symmetry_space_group_name_Hall '-C 2yc'
_symmetry_space_group_name_H-M 'C 1 2/c 1'
_atom_sites_solution_hydrogens geom
_atom_sites_solution_primary direct
_atom_sites_solution_secondary difmap
_audit_creation_method SHELXL-97
_cell_angle_alpha 90.00
_cell_angle_beta 112.2930(10)
_cell_angle_gamma 90.00
_cell_formula_units_Z 4
_cell_length_a 13.5194(6)
_cell_length_b 9.8480(5)
_cell_length_c 14.3234(7)
_cell_measurement_reflns_used 1744
_cell_measurement_temperature 296(2)
_cell_measurement_theta_max 26.04
_cell_measurement_theta_min 0.99
_cell_volume 1764.47(15)
_computing_cell_refinement 'SAINT (Bruker, 2007)'
_computing_data_collection 'APEX2 (Bruker, 2007)'
_computing_data_reduction 'SAINT (Bruker, 2007)'
_computing_molecular_graphics 'SHELXTL (Sheldrick, 2008) and Mercury (Macrae <i>et al.</i>, 2006)'
_computing_publication_material 'SHELXTL (Sheldrick, 2008)'
_computing_structure_refinement 'SHELXTL (Sheldrick, 2008)'
_computing_structure_solution 'SHELXTL (Sheldrick, 2008)'
_diffrn_ambient_temperature 296(2)
_diffrn_measured_fraction_theta_full 0.998
_diffrn_measured_fraction_theta_max 0.998
_diffrn_measurement_device_type 'Bruker APEXII CCD'
_diffrn_measurement_method '\f and \w'
_diffrn_radiation_monochromator graphite
_diffrn_radiation_source 'fine-focus sealed tube'
_diffrn_radiation_type MoK\a
_diffrn_radiation_wavelength 0.71073
_diffrn_reflns_av_R_equivalents 0.0211
_diffrn_reflns_av_sigmaI/netI 0.0219
_diffrn_reflns_limit_h_max 16
_diffrn_reflns_limit_h_min -16
_diffrn_reflns_limit_k_max 9
_diffrn_reflns_limit_k_min -12
_diffrn_reflns_limit_l_max 17
_diffrn_reflns_limit_l_min -14
_diffrn_reflns_number 4732
_diffrn_reflns_theta_full 26.04
_diffrn_reflns_theta_max 26.04
_diffrn_reflns_theta_min 2.63
_exptl_absorpt_coefficient_mu 1.156
_exptl_absorpt_correction_T_max 0.82
_exptl_absorpt_correction_T_min 0.72
_exptl_absorpt_correction_type multi-scan
_exptl_absorpt_process_details '(SADABS; Bruker, 2001)'
_exptl_crystal_colour Green
_exptl_crystal_density_diffrn 1.773
_exptl_crystal_density_method 'not measured'
_exptl_crystal_description Block
_exptl_crystal_F_000 968
_exptl_crystal_size_max 0.28
_exptl_crystal_size_mid 0.24
_exptl_crystal_size_min 0.22
_refine_diff_density_max 0.313
_refine_diff_density_min -0.448
_refine_ls_extinction_method none
_refine_ls_goodness_of_fit_ref 1.130
_refine_ls_hydrogen_treatment mixed
_refine_ls_matrix_type full
_refine_ls_number_parameters 147
_refine_ls_number_reflns 1744
_refine_ls_number_restraints 2
_refine_ls_restrained_S_all 1.136
_refine_ls_R_factor_all 0.0308
_refine_ls_R_factor_gt 0.0295
_refine_ls_shift/su_max 0.000
_refine_ls_shift/su_mean 0.000
_refine_ls_structure_factor_coef Fsqd
_refine_ls_weighting_details 'calc w=1/[\s^2^(Fo^2^)+(0.0345P)^2^+4.2534P] where P=(Fo^2^+2Fc^2^)/3'
_refine_ls_weighting_scheme calc
_refine_ls_wR_factor_gt 0.0831
_refine_ls_wR_factor_ref 0.0839
_reflns_number_gt 1662
_reflns_number_total 1744
_reflns_threshold_expression I>2\s(I)
_cod_data_source_file hy2427.cif
_cod_data_source_block I
_cod_original_sg_symbol_H-M 'C 2/c'
_cod_database_code 2230359
_cod_database_fobs_code 2230359

loop_
_symmetry_equiv_pos_as_xyz
'x, y, z'
'-x, y, -z+1/2'
'x+1/2, y+1/2, z'
'-x+1/2, y+1/2, -z+1/2'
'-x, -y, -z'
'x, -y, z-1/2'
'-x+1/2, -y+1/2, -z'
'x+1/2, -y+1/2, z-1/2'

loop_
_atom_site_type_symbol
_atom_site_label
_atom_site_fract_x
_atom_site_fract_y
_atom_site_fract_z
_atom_site_U_iso_or_equiv
_atom_site_adp_type
_atom_site_calc_flag
_atom_site_refinement_flags
_atom_site_occupancy
_atom_site_symmetry_multiplicity
_atom_site_disorder_assembly
_atom_site_disorder_group
C C1 0.30391(16) 0.07262(19) 0.68990(15) 0.0139(4) Uani d . 1 1 . .
C C2 0.18541(15) 0.0695(2) 0.66363(15) 0.0144(4) Uani d . 1 1 . .
C C3 0.12703(16) 0.1900(2) 0.64420(15) 0.0164(4) Uani d . 1 1 . .
H H3 0.1616 0.2723 0.6465 0.020 Uiso calc R 1 1 . .
C C4 0.01757(15) 0.1882(2) 0.62145(15) 0.0164(4) Uani d . 1 1 . .
H H4 -0.0217 0.2684 0.6074 0.020 Uiso calc R 1 1 . .
C C5 -0.03212(15) 0.0645(2) 0.62014(15) 0.0132(4) Uani d . 1 1 . .
C C6 0.02504(16) -0.0562(2) 0.64143(16) 0.0167(4) Uani d . 1 1 . .
H H6 -0.0092 -0.1381 0.6416 0.020 Uiso calc R 1 1 . .
C C7 0.13424(16) -0.0531(2) 0.66248(16) 0.0163(4) Uani d . 1 1 . .
H H7 0.1732 -0.1336 0.6759 0.020 Uiso calc R 1 1 . .
C C8 -0.21097(15) 0.1595(2) 0.60494(15) 0.0157(4) Uani d . 1 1 . .
H H8 -0.1890 0.2466 0.6290 0.019 Uiso calc R 1 1 . .
C C9 -0.21064(16) -0.0489(2) 0.55868(16) 0.0178(4) Uani d . 1 1 . .
H H9 -0.1883 -0.1332 0.5450 0.021 Uiso calc R 1 1 . .
N N1 -0.14499(13) 0.05953(17) 0.59661(12) 0.0136(4) Uani d . 1 1 . .
N N2 -0.30914(13) 0.11583(19) 0.57442(13) 0.0176(4) Uani d . 1 1 . .
N N3 -0.30856(13) -0.01823(19) 0.54433(13) 0.0188(4) Uani d . 1 1 . .
O O1 0.35080(11) 0.18546(14) 0.69937(11) 0.0162(3) Uani d . 1 1 . .
O O2 0.35618(11) -0.03741(15) 0.70360(11) 0.0184(3) Uani d . 1 1 . .
O O3 0.50303(12) 0.10080(19) 0.89291(12) 0.0248(4) Uani d D 1 1 . .
Ni Ni1 0.5000 0.07701(4) 0.7500 0.01674(14) Uani d S 1 2 . .
H H3A 0.5529(17) 0.080(3) 0.9416(16) 0.025 Uiso d D 1 1 . .
H H3B 0.4511(17) 0.113(3) 0.903(2) 0.025 Uiso d D 1 1 . .

loop_
_atom_site_aniso_label
_atom_site_aniso_U_11
_atom_site_aniso_U_22
_atom_site_aniso_U_33
_atom_site_aniso_U_12
_atom_site_aniso_U_13
_atom_site_aniso_U_23
C1 0.0112(10) 0.0169(10) 0.0139(9) -0.0001(7) 0.0050(8) -0.0002(7)
C2 0.0097(10) 0.0186(10) 0.0148(9) 0.0000(7) 0.0045(8) -0.0001(7)
C3 0.0125(9) 0.0150(10) 0.0218(10) -0.0022(8) 0.0066(8) 0.0014(8)
C4 0.0114(9) 0.0149(10) 0.0221(10) 0.0024(7) 0.0056(8) 0.0033(8)
C5 0.0073(9) 0.0189(10) 0.0132(9) -0.0003(7) 0.0038(7) -0.0006(7)
C6 0.0122(10) 0.0153(10) 0.0229(11) -0.0022(8) 0.0069(8) -0.0005(8)
C7 0.0124(10) 0.0142(9) 0.0229(10) 0.0018(8) 0.0075(8) 0.0003(8)
C8 0.0104(9) 0.0193(10) 0.0174(10) 0.0019(8) 0.0053(8) 0.0006(8)
C9 0.0135(10) 0.0188(10) 0.0204(10) -0.0034(8) 0.0056(8) -0.0026(8)
N1 0.0087(8) 0.0164(8) 0.0156(8) -0.0013(6) 0.0045(7) -0.0001(6)
N2 0.0110(8) 0.0230(9) 0.0183(9) -0.0001(7) 0.0049(7) 0.0005(7)
N3 0.0118(8) 0.0232(9) 0.0203(9) -0.0025(7) 0.0047(7) -0.0003(7)
O1 0.0089(6) 0.0161(7) 0.0231(7) -0.0010(5) 0.0054(6) 0.0001(6)
O2 0.0091(6) 0.0164(7) 0.0293(8) 0.0008(6) 0.0070(6) 0.0005(6)
O3 0.0090(7) 0.0468(10) 0.0188(8) 0.0075(7) 0.0054(6) 0.0057(7)
Ni1 0.0100(2) 0.0175(2) 0.0222(2) 0.000 0.00558(16) 0.000

loop_
_atom_type_symbol
_atom_type_description
_atom_type_scat_dispersion_real
_atom_type_scat_dispersion_imag
_atom_type_scat_source
C C 0.0033 0.0016 'International Tables Vol C Tables 4.2.6.8 and 6.1.1.4'
H H 0.0000 0.0000 'International Tables Vol C Tables 4.2.6.8 and 6.1.1.4'
N N 0.0061 0.0033 'International Tables Vol C Tables 4.2.6.8 and 6.1.1.4'
O O 0.0106 0.0060 'International Tables Vol C Tables 4.2.6.8 and 6.1.1.4'
Ni Ni 0.3393 1.1124 'International Tables Vol C Tables 4.2.6.8 and 6.1.1.4'

loop_
_geom_angle_atom_site_label_1
_geom_angle_atom_site_label_2
_geom_angle_atom_site_label_3
_geom_angle_site_symmetry_1
_geom_angle_site_symmetry_3
_geom_angle
_geom_angle_publ_flag
O1 C1 O2 . . 120.58(18) ?
O1 C1 C2 . . 119.38(17) ?
O2 C1 C2 . . 120.03(17) ?
O1 C1 Ni1 . . 61.01(10) ?
O2 C1 Ni1 . . 59.79(10) ?
C2 C1 Ni1 . . 174.50(14) ?
C7 C2 C3 . . 119.77(18) ?
C7 C2 C1 . . 120.05(18) ?
C3 C2 C1 . . 120.14(17) ?
C4 C3 C2 . . 120.52(18) ?
C4 C3 H3 . . 119.7 ?
C2 C3 H3 . . 119.7 ?
C5 C4 C3 . . 118.77(18) ?
C5 C4 H4 . . 120.6 ?
C3 C4 H4 . . 120.6 ?
C6 C5 C4 . . 121.53(18) ?
C6 C5 N1 . . 118.50(17) ?
C4 C5 N1 . . 119.97(17) ?
C5 C6 C7 . . 119.07(18) ?
C5 C6 H6 . . 120.5 ?
C7 C6 H6 . . 120.5 ?
C2 C7 C6 . . 120.32(19) ?
C2 C7 H7 . . 119.8 ?
C6 C7 H7 . . 119.8 ?
N2 C8 N1 . . 110.45(18) ?
N2 C8 H8 . . 124.8 ?
N1 C8 H8 . . 124.8 ?
N3 C9 N1 . . 110.64(19) ?
N3 C9 H9 . . 124.7 ?
N1 C9 H9 . . 124.7 ?
C9 N1 C8 . . 104.57(17) ?
C9 N1 C5 . . 126.49(17) ?
C8 N1 C5 . . 128.93(17) ?
C8 N2 N3 . . 107.02(16) ?
C9 N3 N2 . . 107.32(17) ?
C1 O1 Ni1 . . 88.14(11) ?
C1 O2 Ni1 . . 89.16(12) ?
Ni1 O3 H3A . . 123(2) ?
Ni1 O3 H3B . . 122(2) ?
H3A O3 H3B . . 114(3) ?
O3 Ni1 O3 . 2_656 166.84(11) ?
O3 Ni1 O2 . . 92.43(6) ?
O3 Ni1 O2 2_656 . 94.54(6) ?
O3 Ni1 O2 . 2_656 94.54(6) ?
O3 Ni1 O2 2_656 2_656 92.43(6) ?
O2 Ni1 O2 . 2_656 115.92(8) ?
O3 Ni1 O1 . 2_656 86.88(6) ?
O3 Ni1 O1 2_656 2_656 86.60(6) ?
O2 Ni1 O1 . 2_656 177.55(6) ?
O2 Ni1 O1 2_656 2_656 61.82(6) ?
O3 Ni1 O1 . . 86.60(6) ?
O3 Ni1 O1 2_656 . 86.88(6) ?
O2 Ni1 O1 . . 61.82(6) ?
O2 Ni1 O1 2_656 . 177.55(6) ?
O1 Ni1 O1 2_656 . 120.45(8) ?
O3 Ni1 C1 . . 87.82(6) ?
O3 Ni1 C1 2_656 . 92.41(6) ?
O2 Ni1 C1 . . 31.05(6) ?
O2 Ni1 C1 2_656 . 146.94(6) ?
O1 Ni1 C1 2_656 . 151.16(6) ?
O1 Ni1 C1 . . 30.85(6) ?
O3 Ni1 C1 . 2_656 92.41(6) ?
O3 Ni1 C1 2_656 2_656 87.82(6) ?
O2 Ni1 C1 . 2_656 146.94(6) ?
O2 Ni1 C1 2_656 2_656 31.05(6) ?
O1 Ni1 C1 2_656 2_656 30.85(6) ?
O1 Ni1 C1 . 2_656 151.16(6) ?
C1 Ni1 C1 . 2_656 177.99(9) ?

loop_
_geom_bond_atom_site_label_1
_geom_bond_atom_site_label_2
_geom_bond_site_symmetry_2
_geom_bond_distance
_geom_bond_publ_flag
C1 O1 . 1.261(2) ?
C1 O2 . 1.268(2) ?
C1 C2 . 1.501(3) ?
C1 Ni1 . 2.458(2) ?
C2 C7 . 1.388(3) ?
C2 C3 . 1.394(3) ?
C3 C4 . 1.389(3) ?
C3 H3 . 0.9300 ?
C4 C5 . 1.388(3) ?
C4 H4 . 0.9300 ?
C5 C6 . 1.387(3) ?
C5 N1 . 1.433(2) ?
C6 C7 . 1.391(3) ?
C6 H6 . 0.9300 ?
C7 H7 . 0.9300 ?
C8 N2 . 1.303(3) ?
C8 N1 . 1.364(3) ?
C8 H8 . 0.9300 ?
C9 N3 . 1.296(3) ?
C9 N1 . 1.363(3) ?
C9 H9 . 0.9300 ?
N2 N3 . 1.390(3) ?
O3 H3A . 0.79(2) ?
O3 H3B . 0.78(2) ?
Ni1 O1 . 2.1507(14) y
Ni1 O2 . 2.1240(14) y
Ni1 O3 . 2.0453(16) y

loop_
_geom_hbond_atom_site_label_D
_geom_hbond_atom_site_label_H
_geom_hbond_atom_site_label_A
_geom_hbond_site_symmetry_A
_geom_hbond_distance_DH
_geom_hbond_distance_HA
_geom_hbond_distance_DA
_geom_hbond_angle_DHA
O3 H3B N2 2_556 0.78(2) 2.06(2) 2.836(2) 172(3)
O3 H3A N3 6_656 0.79(2) 1.99(2) 2.768(2) 169(3)

loop_
_geom_torsion_atom_site_label_1
_geom_torsion_atom_site_label_2
_geom_torsion_atom_site_label_3
_geom_torsion_atom_site_label_4
_geom_torsion_site_symmetry_1
_geom_torsion_site_symmetry_2
_geom_torsion_site_symmetry_3
_geom_torsion_site_symmetry_4
_geom_torsion
_geom_torsion_publ_flag
O1 C1 C2 C7 . . . . -173.79(19) ?
O2 C1 C2 C7 . . . . 5.3(3) ?
O1 C1 C2 C3 . . . . 3.7(3) ?
O2 C1 C2 C3 . . . . -177.18(18) ?
C7 C2 C3 C4 . . . . -1.4(3) ?
C1 C2 C3 C4 . . . . -178.94(18) ?
C2 C3 C4 C5 . . . . 1.1(3) ?
C3 C4 C5 C6 . . . . 0.3(3) ?
C3 C4 C5 N1 . . . . -179.81(17) ?
C4 C5 C6 C7 . . . . -1.4(3) ?
N1 C5 C6 C7 . . . . 178.78(18) ?
C3 C2 C7 C6 . . . . 0.4(3) ?
C1 C2 C7 C6 . . . . 177.89(18) ?
C5 C6 C7 C2 . . . . 1.0(3) ?
N3 C9 N1 C8 . . . . 0.4(2) ?
N3 C9 N1 C5 . . . . -178.76(17) ?
N2 C8 N1 C9 . . . . -0.1(2) ?
N2 C8 N1 C5 . . . . 178.99(18) ?
C6 C5 N1 C9 . . . . -24.4(3) ?
C4 C5 N1 C9 . . . . 155.7(2) ?
C6 C5 N1 C8 . . . . 156.7(2) ?
C4 C5 N1 C8 . . . . -23.2(3) ?
N1 C8 N2 N3 . . . . -0.2(2) ?
N1 C9 N3 N2 . . . . -0.5(2) ?
C8 N2 N3 C9 . . . . 0.4(2) ?
O2 C1 O1 Ni1 . . . . -5.41(19) ?
C2 C1 O1 Ni1 . . . . 173.72(16) ?
O1 C1 O2 Ni1 . . . . 5.47(19) ?
C2 C1 O2 Ni1 . . . . -173.65(16) ?
C1 O2 Ni1 O3 . . . . 81.70(12) ?
C1 O2 Ni1 O3 . . . 2_656 -87.13(12) ?
C1 O2 Ni1 O2 . . . 2_656 177.95(13) ?
C1 O1 Ni1 O3 . . . . -91.44(12) ?
C1 O1 Ni1 O3 . . . 2_656 100.00(12) ?
C1 O1 Ni1 O2 . . . . 3.15(11) ?
C1 O1 Ni1 O1 . . . 2_656 -175.80(12) ?
O1 C1 Ni1 O3 . . . . 87.02(12) ?
O2 C1 Ni1 O3 . . . . -98.36(12) ?
O1 C1 Ni1 O3 . . . 2_656 -79.81(12) ?
O2 C1 Ni1 O3 . . . 2_656 94.80(12) ?
O1 C1 Ni1 O2 . . . . -174.61(19) ?
O1 C1 Ni1 O2 . . . 2_656 -178.00(10) ?
O2 C1 Ni1 O2 . . . 2_656 -3.4(2) ?
O1 C1 Ni1 O1 . . . 2_656 7.5(2) ?
O2 C1 Ni1 O1 . . . 2_656 -177.86(11) ?
O2 C1 Ni1 O1 . . . . 174.61(19) ?
